data_4344667
loop_
_publ_author_name
'M\"akel\"a, Toni'
'Minkkinen, Miia-Elina'
'Rissanen, Kari'

_publ_section_title
;
 Ion Pair Binding in the Solid-State with Ditopic Crown Ether Uranyl
 Salophen Receptors.
;
_journal_issue 3
_journal_name_full 'Inorganic chemistry'
_journal_page_first 1339
_journal_page_last 1346
_journal_paper_doi 10.1021/acs.inorgchem.5b02780
_journal_volume 55
_journal_year 2016
_chemical_formula_moiety 'C30 H34 N2 O10 S U, 2(H2 O)'
_chemical_formula_sum 'C30 H38 N2 O12 S U'
_chemical_formula_weight 888.71
_chemical_name_systematic
;
 ?
;
_space_group_crystal_system orthorhombic
_space_group_IT_number 60
_space_group_name_Hall '-P 2n 2ab'
_space_group_name_H-M_alt 'P b c n'
_symmetry_space_group_name_Hall '-P 2n 2ab'
_symmetry_space_group_name_H-M 'P b c n'
_atom_sites_solution_hydrogens mixed
_atom_sites_solution_primary heavy
_audit_creation_date 2015-09-21
_audit_creation_method
;
Olex2 1.2
(compiled 2014.06.27 svn.r2953 for OlexSys, GUI svn.r4855)
;
_cell_angle_alpha 90
_cell_angle_beta 90
_cell_angle_gamma 90
_cell_formula_units_Z 8
_cell_length_a 26.8748(7)
_cell_length_b 7.85585(16)
_cell_length_c 31.2173(7)
_cell_measurement_reflns_used 5824
_cell_measurement_temperature 170
_cell_measurement_theta_max 28.3750
_cell_measurement_theta_min 2.6190
_cell_volume 6590.7(3)
_computing_cell_refinement
;
CrysAlisPro, Agilent Technologies,
Version 1.171.36.28 (release 01-02-2013 CrysAlis171 .NET)
(compiled Feb  1 2013,16:14:44)
;
_computing_data_collection
;
CrysAlisPro, Agilent Technologies,
Version 1.171.36.28 (release 01-02-2013 CrysAlis171 .NET)
(compiled Feb  1 2013,16:14:44)
;
_computing_data_reduction
;
CrysAlisPro, Agilent Technologies,
Version 1.171.36.28 (release 01-02-2013 CrysAlis171 .NET)
(compiled Feb  1 2013,16:14:44)
;
_computing_molecular_graphics 'Olex2 (Dolomanov et al., 2009)'
_computing_publication_material 'Olex2 (Dolomanov et al., 2009)'
_computing_structure_refinement 'ShelXL (Sheldrick, 2008)'
_computing_structure_solution 'ShelXS (Sheldrick, 2008)'
_diffrn_ambient_temperature 170
_diffrn_detector_area_resol_mean 16.0107
_diffrn_measured_fraction_theta_full 0.995
_diffrn_measured_fraction_theta_max 0.995
_diffrn_measurement_details
;
  1 omega  -87.00  -35.00   1.0000  100.0000
omega____ theta____ kappa____ phi______ frames
    -      -15.7122 -178.0000 -150.0000 52

  2 omega  -19.00   50.00   1.0000  100.0000
omega____ theta____ kappa____ phi______ frames
    -       16.4935  -99.0000   90.0000 69
;
_diffrn_measurement_device_type 'SuperNova, Single source at offset, Eos'
_diffrn_measurement_method '\w scans'
_diffrn_orient_matrix_UB_11 -0.0068341000
_diffrn_orient_matrix_UB_12 -0.0061450000
_diffrn_orient_matrix_UB_13 0.0219081000
_diffrn_orient_matrix_UB_21 0.0129229000
_diffrn_orient_matrix_UB_22 -0.0783458000
_diffrn_orient_matrix_UB_23 0.0015770000
_diffrn_orient_matrix_UB_31 0.0220098000
_diffrn_orient_matrix_UB_32 0.0442880000
_diffrn_orient_matrix_UB_33 0.0057963000
_diffrn_radiation_monochromator mirror
_diffrn_radiation_type MoK\a
_diffrn_radiation_wavelength 0.71073
_diffrn_reflns_av_R_equivalents 0.0250
_diffrn_reflns_av_unetI/netI 0.0363
_diffrn_reflns_laue_measured_fraction_full 0.970
_diffrn_reflns_laue_measured_fraction_max 0.995
_diffrn_reflns_limit_h_max 31
_diffrn_reflns_limit_h_min -16
_diffrn_reflns_limit_k_max 9
_diffrn_reflns_limit_k_min -8
_diffrn_reflns_limit_l_max 36
_diffrn_reflns_limit_l_min -25
_diffrn_reflns_number 13779
_diffrn_reflns_point_group_measured_fraction_full 0.970
_diffrn_reflns_point_group_measured_fraction_max 0.995
_diffrn_reflns_theta_full 25.242
_diffrn_reflns_theta_max 24.999
_diffrn_reflns_theta_min 2.000
_diffrn_source 'SuperNova (Mo) X-ray Source'
_exptl_absorpt_coefficient_mu 5.053
_exptl_absorpt_correction_T_max 0.954
_exptl_absorpt_correction_T_min 0.830
_exptl_absorpt_correction_type analytical
_exptl_absorpt_process_details
;
CrysAlisPro, Agilent Technologies,
Version 1.171.36.28 (release 01-02-2013 CrysAlis171 .NET)
(compiled Feb  1 2013,16:14:44)
Analytical numeric absorption correction using a multifaceted crystal
            model based on expressions derived by R.C. Clark & J.S. Reid.
(Clark, R. C. & Reid, J. S. (1995). Acta Cryst. A51, 887-897)
;
_exptl_crystal_colour red
_exptl_crystal_colour_primary red
_exptl_crystal_density_diffrn 1.791
_exptl_crystal_description needle
_exptl_crystal_F_000 3488
_exptl_crystal_recrystallization_method
'Diffusion of diethyl ether into a acetone/DMSO solution containing the receptor and CsCl'
_exptl_crystal_size_max 0.4638
_exptl_crystal_size_mid 0.0634
_exptl_crystal_size_min 0.0499
_refine_diff_density_max 0.560
_refine_diff_density_min -0.678
_refine_diff_density_rms 0.092
_refine_ls_extinction_method none
_refine_ls_goodness_of_fit_ref 1.062
_refine_ls_hydrogen_treatment constr
_refine_ls_matrix_type full
_refine_ls_number_parameters 423
_refine_ls_number_reflns 5787
_refine_ls_number_restraints 0
_refine_ls_restrained_S_all 1.062
_refine_ls_R_factor_all 0.0369
_refine_ls_R_factor_gt 0.0248
_refine_ls_shift/su_max 0.002
_refine_ls_shift/su_mean 0.000
_refine_ls_structure_factor_coef Fsqd
_refine_ls_weighting_details 'w=1/[\s^2^(Fo^2^)+(0.0163P)^2^+3.8905P] where P=(Fo^2^+2Fc^2^)/3'
_refine_ls_weighting_scheme calc
_refine_ls_wR_factor_gt 0.0493
_refine_ls_wR_factor_ref 0.0534
_reflns_Friedel_coverage 0.000
_reflns_number_gt 4708
_reflns_number_total 5787
_reflns_threshold_expression 'I > 2\s(I)'
_cod_data_source_file ic5b02780_si_003.cif
_cod_data_source_block R1_DMSO
_cod_database_code 4344667
_shelxl_version_number 2013-4
_chemical_oxdiff_formula 'C28 H28 N2 O9 Cs1 Cl1'
_shelx_space_group_comment
;
The symmetry employed for this shelxl refinement is uniquely defined
by the following loop, which should always be used as a source of
symmetry information in preference to the above space-group names.
They are only intended as comments.
;
_reflns_odcompleteness_completeness 98.91
_reflns_odcompleteness_iscentric 1
_reflns_odcompleteness_theta 25.63
_olex2_refinement_description
;
1. Fixed Uiso
 At 1.2 times of:
  All C(H) groups, All C(H,H) groups
 At 1.5 times of:
  All C(H,H,H) groups, All O(H,H) groups
2.a Free rotating group:
 O12(H12A,H12B), O11(H11A,H11B)
2.b Secondary CH2 refined with riding coordinates:
 C21(H21A,H21B), C22(H22A,H22B), C23(H23A,H23B), C24(H24A,H24B), C25(H25A,
 H25B), C26(H26A,H26B), C27(H27A,H27B), C28(H28A,H28B)
2.c Aromatic/amide H refined with riding coordinates:
 C1(H1), C3(H3), C4(H4), C5(H5), C6(H6), C8(H8), C10(H10), C11(H11), C12(H12),
 C13(H13), C17(H17), C20(H20)
2.d Idealised Me refined as rotating group:
 C29(H29A,H29B,H29C), C30(H30A,H30B,H30C)
;
_olex2_submission_special_instructions 'No special instructions were received'

loop_
_space_group_symop_operation_xyz
'x, y, z'
'-x+1/2, -y+1/2, z+1/2'
'x+1/2, -y+1/2, -z'
'-x, y, -z+1/2'
'-x, -y, -z'
'x-1/2, y-1/2, -z-1/2'
'-x-1/2, y-1/2, z'
'x, -y, z-1/2'

loop_
_atom_site_label
_atom_site_type_symbol
_atom_site_fract_x
_atom_site_fract_y
_atom_site_fract_z
_atom_site_U_iso_or_equiv
_atom_site_adp_type
_atom_site_occupancy
_atom_site_site_symmetry_order
_atom_site_calc_flag
_atom_site_refinement_flags_posn
U1 U 0.39650(2) 0.76916(2) 0.44671(2) 0.01769(5) Uani 1 1 d .
S1 S 0.49481(4) 0.79723(12) 0.52224(3) 0.0233(2) Uani 1 1 d .
O1 O 0.42094(10) 0.9791(3) 0.44309(8) 0.0255(7) Uani 1 1 d .
O2 O 0.37009(10) 0.5610(3) 0.44786(8) 0.0245(7) Uani 1 1 d .
O3 O 0.35922(10) 0.8382(4) 0.50919(8) 0.0280(7) Uani 1 1 d .
O4 O 0.45978(10) 0.6823(3) 0.40462(8) 0.0245(7) Uani 1 1 d .
O5 O 0.17086(9) 0.7537(3) 0.33456(8) 0.0218(6) Uani 1 1 d .
O6 O 0.10165(10) 0.9680(3) 0.29728(8) 0.0252(7) Uani 1 1 d .
O7 O 0.10820(11) 0.8954(4) 0.20850(9) 0.0333(7) Uani 1 1 d .
O8 O 0.20688(10) 0.7966(3) 0.19349(8) 0.0267(7) Uani 1 1 d .
O9 O 0.23323(9) 0.6772(3) 0.27468(7) 0.0229(6) Uani 1 1 d .
O10 O 0.45639(10) 0.6867(3) 0.49892(8) 0.0269(7) Uani 1 1 d .
N1 N 0.30888(11) 0.8923(4) 0.43201(9) 0.0158(7) Uani 1 1 d .
N2 N 0.37308(11) 0.8105(4) 0.36907(10) 0.0172(7) Uani 1 1 d .
C1 C 0.28345(15) 0.9926(5) 0.45655(12) 0.0203(9) Uani 1 1 d .
H1 H 0.2534 1.0366 0.4449 0.024 Uiso 1 1 calc R
C2 C 0.29555(15) 1.0450(5) 0.49939(12) 0.0196(9) Uani 1 1 d .
C3 C 0.26584(16) 1.1689(5) 0.51847(12) 0.0294(11) Uani 1 1 d .
H3 H 0.2391 1.2162 0.5026 0.035 Uiso 1 1 calc R
C4 C 0.27412(19) 1.2249(6) 0.55974(13) 0.0382(12) Uani 1 1 d .
H4 H 0.2541 1.3121 0.5719 0.046 Uiso 1 1 calc R
C5 C 0.31233(18) 1.1512(6) 0.58320(14) 0.0365(12) Uani 1 1 d .
H5 H 0.3184 1.1888 0.6116 0.044 Uiso 1 1 calc R
C6 C 0.34147(16) 1.0248(6) 0.56598(12) 0.0296(11) Uani 1 1 d .
H6 H 0.3674 0.9762 0.5827 0.035 Uiso 1 1 calc R
C7 C 0.33359(15) 0.9665(5) 0.52413(12) 0.0208(9) Uani 1 1 d .
C8 C 0.40353(14) 0.8534(5) 0.33921(13) 0.0205(9) Uani 1 1 d .
H8 H 0.3895 0.8837 0.3123 0.025 Uiso 1 1 calc R
C9 C 0.45712(14) 0.8598(5) 0.34273(12) 0.0186(9) Uani 1 1 d .
C10 C 0.48375(16) 0.9493(5) 0.31166(13) 0.0282(10) Uani 1 1 d .
H10 H 0.4662 1.0039 0.2891 0.034 Uiso 1 1 calc R
C11 C 0.53485(16) 0.9605(6) 0.31280(14) 0.0333(11) Uani 1 1 d .
H11 H 0.5524 1.0250 0.2919 0.040 Uiso 1 1 calc R
C12 C 0.56027(16) 0.8757(6) 0.34508(14) 0.0351(12) Uani 1 1 d .
H12 H 0.5955 0.8830 0.3463 0.042 Uiso 1 1 calc R
C13 C 0.53570(15) 0.7823(6) 0.37505(13) 0.0301(11) Uani 1 1 d .
H13 H 0.5542 0.7221 0.3961 0.036 Uiso 1 1 calc R
C14 C 0.48376(15) 0.7733(5) 0.37536(12) 0.0218(9) Uani 1 1 d .
C15 C 0.28825(14) 0.8410(5) 0.39188(11) 0.0172(9) Uani 1 1 d .
C16 C 0.32143(14) 0.7988(5) 0.35935(11) 0.0166(9) Uani 1 1 d .
C17 C 0.30435(14) 0.7421(5) 0.32010(12) 0.0192(9) Uani 1 1 d .
H17 H 0.3274 0.7109 0.2984 0.023 Uiso 1 1 calc R
C18 C 0.25393(15) 0.7308(5) 0.31232(11) 0.0191(9) Uani 1 1 d .
C19 C 0.21990(14) 0.7733(5) 0.34487(12) 0.0178(9) Uani 1 1 d .
C20 C 0.23698(14) 0.8268(5) 0.38414(11) 0.0177(9) Uani 1 1 d .
H20 H 0.2139 0.8543 0.4062 0.021 Uiso 1 1 calc R
C21 C 0.13545(14) 0.8455(5) 0.35998(12) 0.0197(9) Uani 1 1 d .
H21A H 0.1493 0.9576 0.3683 0.024 Uiso 1 1 calc R
H21B H 0.1277 0.7810 0.3864 0.024 Uiso 1 1 calc R
C22 C 0.08928(14) 0.8690(5) 0.33392(12) 0.0239(10) Uani 1 1 d .
H22A H 0.0760 0.7570 0.3250 0.029 Uiso 1 1 calc R
H22B H 0.0635 0.9279 0.3511 0.029 Uiso 1 1 calc R
C23 C 0.06142(15) 0.9858(6) 0.26841(13) 0.0317(11) Uani 1 1 d .
H23A H 0.0381 1.0741 0.2789 0.038 Uiso 1 1 calc R
H23B H 0.0431 0.8769 0.2661 0.038 Uiso 1 1 calc R
C24 C 0.08166(16) 1.0358(6) 0.22529(13) 0.0318(11) Uani 1 1 d .
H24A H 0.0541 1.0671 0.2058 0.038 Uiso 1 1 calc R
H24B H 0.1040 1.1353 0.2282 0.038 Uiso 1 1 calc R
C25 C 0.13314(16) 0.9294(6) 0.16954(13) 0.0341(12) Uani 1 1 d .
H25A H 0.1509 1.0395 0.1714 0.041 Uiso 1 1 calc R
H25B H 0.1089 0.9361 0.1457 0.041 Uiso 1 1 calc R
C26 C 0.16934(15) 0.7884(6) 0.16154(12) 0.0306(11) Uani 1 1 d .
H26A H 0.1521 0.6771 0.1628 0.037 Uiso 1 1 calc R
H26B H 0.1844 0.8010 0.1328 0.037 Uiso 1 1 calc R
C27 C 0.23336(15) 0.6432(5) 0.19918(12) 0.0254(10) Uani 1 1 d .
H27A H 0.2543 0.6202 0.1738 0.031 Uiso 1 1 calc R
H27B H 0.2098 0.5473 0.2028 0.031 Uiso 1 1 calc R
C28 C 0.26554(14) 0.6603(5) 0.23849(11) 0.0229(10) Uani 1 1 d .
H28A H 0.2869 0.5585 0.2418 0.028 Uiso 1 1 calc R
H28B H 0.2872 0.7617 0.2360 0.028 Uiso 1 1 calc R
C29 C 0.49893(18) 0.7022(6) 0.57381(13) 0.0404(13) Uani 1 1 d .
H29A H 0.4662 0.7049 0.5876 0.061 Uiso 1 1 calc GR
H29B H 0.5229 0.7653 0.5913 0.061 Uiso 1 1 calc GR
H29C H 0.5099 0.5838 0.5709 0.061 Uiso 1 1 calc GR
C30 C 0.55237(16) 0.7307(5) 0.49911(15) 0.0364(12) Uani 1 1 d .
H30A H 0.5521 0.6069 0.4953 0.055 Uiso 1 1 calc GR
H30B H 0.5799 0.7625 0.5181 0.055 Uiso 1 1 calc GR
H30C H 0.5568 0.7861 0.4712 0.055 Uiso 1 1 calc GR
O12 O 0.3686(2) 0.5383(7) 0.56496(13) 0.0946(15) Uani 1 1 d .
H12A H 0.3496 0.4679 0.5524 0.142 Uiso 1 1 d G
H12B H 0.3731 0.6247 0.5490 0.142 Uiso 1 1 d G
O11 O 0.12742(12) 0.5880(4) 0.25436(9) 0.0355(8) Uani 1 1 d .
H11A H 0.1520 0.5970 0.2713 0.053 Uiso 1 1 d G
H11B H 0.1253 0.6770 0.2390 0.053 Uiso 1 1 d G

loop_
_atom_site_aniso_label
_atom_site_aniso_U_11
_atom_site_aniso_U_22
_atom_site_aniso_U_33
_atom_site_aniso_U_23
_atom_site_aniso_U_13
_atom_site_aniso_U_12
U1 0.01747(9) 0.01644(8) 0.01917(9) 0.00046(7) -0.00585(7) 0.00024(7)
S1 0.0266(6) 0.0174(5) 0.0259(5) 0.0022(5) -0.0094(5) 0.0004(5)
O1 0.0325(18) 0.0205(15) 0.0236(15) -0.0003(13) -0.0100(14) -0.0043(13)
O2 0.0283(17) 0.0216(15) 0.0236(15) 0.0032(13) -0.0054(14) -0.0038(13)
O3 0.0285(17) 0.0355(17) 0.0201(15) -0.0003(14) -0.0046(13) 0.0126(15)
O4 0.0219(16) 0.0244(16) 0.0272(15) 0.0025(13) -0.0004(13) 0.0054(13)
O5 0.0115(13) 0.0313(16) 0.0224(14) -0.0094(13) -0.0021(12) 0.0014(12)
O6 0.0150(15) 0.0375(17) 0.0232(15) 0.0030(14) -0.0068(13) -0.0013(14)
O7 0.0367(19) 0.0362(18) 0.0270(17) 0.0028(14) 0.0029(15) 0.0058(16)
O8 0.0271(17) 0.0267(16) 0.0264(15) -0.0021(13) -0.0113(13) 0.0015(14)
O9 0.0177(16) 0.0343(17) 0.0166(14) -0.0078(13) -0.0032(12) -0.0001(13)
O10 0.0258(17) 0.0247(16) 0.0301(16) 0.0026(13) -0.0154(13) -0.0003(13)
N1 0.0179(18) 0.0155(16) 0.0140(16) 0.0027(14) -0.0024(15) 0.0000(15)
N2 0.0143(17) 0.0182(17) 0.0192(17) 0.0020(15) -0.0025(15) 0.0028(14)
C1 0.021(2) 0.018(2) 0.023(2) 0.0015(18) -0.0078(19) -0.0007(18)
C2 0.026(2) 0.017(2) 0.016(2) -0.0008(17) -0.0010(19) -0.0023(18)
C3 0.039(3) 0.027(2) 0.023(2) 0.002(2) -0.005(2) 0.006(2)
C4 0.054(3) 0.030(3) 0.031(3) -0.010(2) -0.002(2) 0.012(2)
C5 0.049(3) 0.037(3) 0.023(2) -0.004(2) -0.009(2) -0.002(3)
C6 0.031(3) 0.037(3) 0.021(2) 0.000(2) -0.010(2) -0.001(2)
C7 0.023(2) 0.024(2) 0.016(2) 0.0015(18) -0.0002(19) -0.0055(19)
C8 0.024(2) 0.020(2) 0.018(2) 0.0002(18) -0.0065(19) 0.0014(18)
C9 0.013(2) 0.021(2) 0.022(2) -0.0022(19) -0.0016(18) -0.0007(17)
C10 0.027(3) 0.033(3) 0.025(2) -0.002(2) 0.001(2) -0.001(2)
C11 0.026(3) 0.043(3) 0.031(3) -0.002(2) 0.009(2) -0.010(2)
C12 0.015(2) 0.056(3) 0.034(3) -0.014(2) -0.001(2) -0.005(2)
C13 0.015(2) 0.047(3) 0.028(2) -0.008(2) -0.0017(19) 0.005(2)
C14 0.021(2) 0.023(2) 0.021(2) -0.0084(19) -0.0030(19) 0.0021(19)
C15 0.020(2) 0.0136(19) 0.017(2) 0.0020(17) -0.0040(18) 0.0017(17)
C16 0.015(2) 0.016(2) 0.019(2) 0.0018(17) -0.0032(17) 0.0000(17)
C17 0.017(2) 0.024(2) 0.0164(19) 0.0006(18) 0.0017(17) 0.0035(18)
C18 0.023(2) 0.016(2) 0.018(2) -0.0013(18) -0.0020(18) 0.0005(18)
C19 0.015(2) 0.017(2) 0.021(2) 0.0009(18) -0.0048(17) 0.0018(17)
C20 0.016(2) 0.019(2) 0.018(2) -0.0015(18) 0.0012(17) 0.0052(17)
C21 0.018(2) 0.023(2) 0.018(2) -0.0025(18) 0.0014(18) 0.0014(18)
C22 0.015(2) 0.029(2) 0.028(2) -0.003(2) 0.0026(19) 0.0011(18)
C23 0.019(3) 0.045(3) 0.031(3) -0.003(2) -0.007(2) 0.005(2)
C24 0.026(3) 0.041(3) 0.028(3) 0.006(2) -0.007(2) 0.009(2)
C25 0.025(3) 0.053(3) 0.024(2) 0.007(2) -0.008(2) 0.006(2)
C26 0.030(2) 0.044(3) 0.018(2) -0.001(2) -0.008(2) 0.002(2)
C27 0.027(3) 0.028(2) 0.021(2) -0.0027(19) -0.0029(19) 0.004(2)
C28 0.022(2) 0.028(2) 0.019(2) -0.0038(19) -0.0007(18) 0.0056(19)
C29 0.056(3) 0.035(3) 0.031(3) 0.013(2) -0.015(2) -0.009(3)
C30 0.028(3) 0.030(3) 0.051(3) -0.011(2) -0.002(2) 0.000(2)
O12 0.122(5) 0.096(4) 0.066(3) 0.014(3) -0.002(3) -0.010(3)
O11 0.038(2) 0.0394(19) 0.0293(18) 0.0082(15) -0.0107(15) -0.0180(16)

loop_
_atom_type_symbol
_atom_type_description
_atom_type_scat_dispersion_real
_atom_type_scat_dispersion_imag
_atom_type_scat_source
C C 0.0033 0.0016 'International Tables Vol C Tables 4.2.6.8 and 6.1.1.4'
H H 0.0000 0.0000 'International Tables Vol C Tables 4.2.6.8 and 6.1.1.4'
N N 0.0061 0.0033 'International Tables Vol C Tables 4.2.6.8 and 6.1.1.4'
O O 0.0106 0.0060 'International Tables Vol C Tables 4.2.6.8 and 6.1.1.4'
S S 0.1246 0.1234 'International Tables Vol C Tables 4.2.6.8 and 6.1.1.4'
U U -9.6767 9.6646 'International Tables Vol C Tables 4.2.6.8 and 6.1.1.4'

loop_
_exptl_crystal_face_index_h
_exptl_crystal_face_index_k
_exptl_crystal_face_index_l
_exptl_crystal_face_perp_dist
_exptl_oxdiff_crystal_face_indexfrac_h
_exptl_oxdiff_crystal_face_indexfrac_k
_exptl_oxdiff_crystal_face_indexfrac_l
_exptl_oxdiff_crystal_face_x
_exptl_oxdiff_crystal_face_y
_exptl_oxdiff_crystal_face_z
-35 1 -17 0.0273 -35.0000 0.9997 -16.9986 -0.1394 -0.5574 -0.8246
2 11 -6 0.2194 2.0003 11.0002 -6.0002 -0.2127 -0.8454 0.4964
-2 -11 6 0.2194 -2.0003 -11.0002 6.0002 0.2127 0.8454 -0.4964
-32 -5 -11 0.1116 -32.0002 -5.0004 -10.9987 0.0085 -0.0391 -0.9895
35 0 16 0.0191 35.0001 0.0003 15.9986 0.1113 0.4775 0.8631
-35 0 -16 0.0374 -35.0001 -0.0003 -15.9986 -0.1113 -0.4775 -0.8631
-19 -1 38 0.0318 -18.9991 -1.0004 38.0010 0.9685 -0.1072 -0.2422
13 1 -41 0.0148 12.9991 1.0004 -41.0007 -0.9932 0.0250 0.0928
-37 0 11 0.0267 -36.9995 -0.0005 11.0016 0.4939 -0.4608 -0.7506

loop_
_geom_angle_atom_site_label_1
_geom_angle_atom_site_label_2
_geom_angle_atom_site_label_3
_geom_angle
O1 U1 O2 176.96(11)
O1 U1 O3 89.77(12)
O1 U1 O4 88.00(11)
O1 U1 O10 92.65(11)
O1 U1 N1 88.74(11)
O1 U1 N2 84.93(11)
O2 U1 O3 91.51(11)
O2 U1 O4 91.97(11)
O2 U1 O10 90.32(11)
O2 U1 N1 89.10(11)
O2 U1 N2 92.19(11)
O3 U1 O10 76.94(9)
O3 U1 N1 70.10(9)
O3 U1 N2 133.43(10)
O4 U1 O3 155.55(9)
O4 U1 O10 78.85(9)
O4 U1 N1 134.15(9)
O4 U1 N2 70.59(9)
O10 U1 N1 147.00(9)
O10 U1 N2 149.40(10)
N2 U1 N1 63.56(9)
O10 S1 C29 103.53(18)
O10 S1 C30 103.04(18)
C29 S1 C30 100.9(2)
C7 O3 U1 136.6(2)
C14 O4 U1 127.2(2)
C19 O5 C21 117.0(3)
C23 O6 C22 112.8(3)
C25 O7 C24 114.2(3)
C27 O8 C26 114.1(3)
C18 O9 C28 117.4(3)
S1 O10 U1 128.78(15)
C1 N1 U1 127.1(2)
C1 N1 C15 119.1(3)
C15 N1 U1 113.8(2)
C8 N2 U1 124.8(3)
C8 N2 C16 118.9(3)
C16 N2 U1 116.1(2)
N1 C1 C2 127.3(4)
C3 C2 C1 117.9(4)
C3 C2 C7 118.9(3)
C7 C2 C1 123.0(4)
C4 C3 C2 122.0(4)
C3 C4 C5 118.6(4)
C6 C5 C4 121.1(4)
C5 C6 C7 121.0(4)
O3 C7 C2 121.3(3)
O3 C7 C6 120.4(4)
C6 C7 C2 118.3(4)
N2 C8 C9 126.0(4)
C10 C9 C8 118.4(4)
C10 C9 C14 118.8(4)
C14 C9 C8 122.7(4)
C11 C10 C9 121.7(4)
C10 C11 C12 118.6(4)
C13 C12 C11 121.3(4)
C12 C13 C14 121.1(4)
O4 C14 C9 120.5(3)
O4 C14 C13 121.1(4)
C13 C14 C9 118.3(4)
C16 C15 N1 117.3(3)
C16 C15 C20 119.0(3)
C20 C15 N1 123.7(3)
C15 C16 N2 117.0(3)
C17 C16 N2 122.2(3)
C17 C16 C15 120.7(3)
C18 C17 C16 120.2(4)
O9 C18 C17 124.8(3)
O9 C18 C19 115.4(3)
C17 C18 C19 119.7(3)
O5 C19 C18 115.5(3)
O5 C19 C20 124.5(3)
C20 C19 C18 120.0(3)
C19 C20 C15 120.4(4)
O5 C21 C22 108.2(3)
O6 C22 C21 108.1(3)
O6 C23 C24 108.6(3)
O7 C24 C23 108.1(3)
O7 C25 C26 108.2(3)
O8 C26 C25 108.1(3)
O8 C27 C28 108.4(3)
O9 C28 C27 107.6(3)

loop_
_geom_bond_atom_site_label_1
_geom_bond_atom_site_label_2
_geom_bond_distance
U1 O1 1.779(3)
U1 O2 1.783(3)
U1 O3 2.259(3)
U1 O4 2.255(3)
U1 O10 2.381(2)
U1 N1 2.587(3)
U1 N2 2.525(3)
S1 O10 1.533(3)
S1 C29 1.778(4)
S1 C30 1.786(4)
O3 C7 1.307(5)
O4 C14 1.327(5)
O5 C19 1.365(4)
O5 C21 1.434(4)
O6 C22 1.422(4)
O6 C23 1.414(4)
O7 C24 1.415(5)
O7 C25 1.414(5)
O8 C26 1.420(4)
O8 C27 1.411(4)
O9 C18 1.367(4)
O9 C28 1.431(4)
N1 C1 1.294(5)
N1 C15 1.428(4)
N2 C8 1.285(5)
N2 C16 1.424(4)
C1 C2 1.437(5)
C2 C3 1.393(5)
C2 C7 1.422(5)
C3 C4 1.379(5)
C4 C5 1.388(6)
C5 C6 1.374(6)
C6 C7 1.400(5)
C8 C9 1.445(5)
C9 C10 1.395(5)
C9 C14 1.419(5)
C10 C11 1.376(5)
C11 C12 1.388(6)
C12 C13 1.360(6)
C13 C14 1.398(5)
C15 C16 1.391(5)
C15 C20 1.403(5)
C16 C17 1.382(5)
C17 C18 1.380(5)
C18 C19 1.408(5)
C19 C20 1.375(5)
C21 C22 1.495(5)
C23 C24 1.504(5)
C25 C26 1.495(5)
C27 C28 1.507(5)

loop_
_geom_torsion_atom_site_label_1
_geom_torsion_atom_site_label_2
_geom_torsion_atom_site_label_3
_geom_torsion_atom_site_label_4
_geom_torsion
U1 O3 C7 C2 43.7(6)
U1 O3 C7 C6 -139.4(3)
U1 O4 C14 C9 -52.9(5)
U1 O4 C14 C13 129.1(3)
U1 N1 C1 C2 -6.9(6)
U1 N1 C15 C16 -26.4(4)
U1 N1 C15 C20 151.8(3)
U1 N2 C8 C9 10.3(5)
U1 N2 C16 C15 27.6(4)
U1 N2 C16 C17 -150.0(3)
O5 C19 C20 C15 179.2(3)
O5 C21 C22 O6 -62.1(4)
O6 C23 C24 O7 68.8(4)
O7 C25 C26 O8 -66.8(4)
O8 C27 C28 O9 65.0(4)
O9 C18 C19 O5 0.6(5)
O9 C18 C19 C20 179.2(3)
N1 C1 C2 C3 173.0(4)
N1 C1 C2 C7 -12.4(6)
N1 C15 C16 N2 0.0(5)
N1 C15 C16 C17 177.7(3)
N1 C15 C20 C19 -178.7(3)
N2 C8 C9 C10 -163.7(4)
N2 C8 C9 C14 18.9(6)
N2 C16 C17 C18 179.1(3)
C1 N1 C15 C16 153.1(4)
C1 N1 C15 C20 -28.7(5)
C1 C2 C3 C4 178.9(4)
C1 C2 C7 O3 -1.4(6)
C1 C2 C7 C6 -178.4(4)
C2 C3 C4 C5 -2.0(7)
C3 C2 C7 O3 173.2(4)
C3 C2 C7 C6 -3.8(6)
C3 C4 C5 C6 -0.1(7)
C4 C5 C6 C7 0.1(7)
C5 C6 C7 O3 -175.2(4)
C5 C6 C7 C2 1.8(6)
C7 C2 C3 C4 4.0(6)
C8 N2 C16 C15 -147.2(4)
C8 N2 C16 C17 35.2(5)
C8 C9 C10 C11 -179.8(4)
C8 C9 C14 O4 -0.5(6)
C8 C9 C14 C13 177.6(4)
C9 C10 C11 C12 2.0(6)
C10 C9 C14 O4 -177.8(3)
C10 C9 C14 C13 0.3(6)
C10 C11 C12 C13 0.3(7)
C11 C12 C13 C14 -2.4(7)
C12 C13 C14 O4 -179.9(4)
C12 C13 C14 C9 2.0(6)
C14 C9 C10 C11 -2.3(6)
C15 N1 C1 C2 173.6(4)
C15 C16 C17 C18 1.6(6)
C16 N2 C8 C9 -175.4(4)
C16 C15 C20 C19 -0.5(6)
C16 C17 C18 O9 179.7(3)
C16 C17 C18 C19 -1.5(6)
C17 C18 C19 O5 -178.3(3)
C17 C18 C19 C20 0.3(6)
C18 O9 C28 C27 -166.2(3)
C18 C19 C20 C15 0.7(6)
C19 O5 C21 C22 156.0(3)
C20 C15 C16 N2 -178.3(3)
C20 C15 C16 C17 -0.6(5)
C21 O5 C19 C18 -159.9(3)
C21 O5 C19 C20 21.6(5)
C22 O6 C23 C24 -160.4(3)
C23 O6 C22 C21 174.9(3)
C24 O7 C25 C26 165.7(3)
C25 O7 C24 C23 -174.7(3)
C26 O8 C27 C28 -170.6(3)
C27 O8 C26 C25 159.5(3)
C28 O9 C18 C17 -11.5(5)
C28 O9 C18 C19 169.6(3)
C29 S1 O10 U1 146.2(2)
C30 S1 O10 U1 -109.0(2)
